data_1507978
loop_
_publ_author_name
'Hashimoto, Takuya'
'Kimura, Hidenori'
'Kawamata, Yu'
'Maruoka, Keiji'

_publ_section_title
;
 Generation and exploitation of acyclic azomethine imines in chiral
 Br\/onsted acid catalysis.
;
_journal_issue 8
_journal_name_full 'Nature chemistry'
_journal_page_first 642
_journal_page_last 646
_journal_paper_doi 10.1038/nchem.1096
_journal_volume 3
_journal_year 2011
_chemical_absolute_configuration ad
_chemical_formula_moiety 'C30 H35 Cl N4 O4'
_chemical_formula_sum 'C30 H35 Cl N4 O4'
_chemical_formula_weight 551.08
_space_group_IT_number 4
_symmetry_cell_setting monoclinic
_symmetry_Int_Tables_number 4
_symmetry_space_group_name_Hall 'P 2yb'
_symmetry_space_group_name_H-M 'P 1 21 1'
_atom_sites_solution_hydrogens geom
_atom_sites_solution_primary direct
_atom_sites_solution_secondary difmap
_cell_angle_alpha 90.0000
_cell_angle_beta 96.4486(10)
_cell_angle_gamma 90.0000
_cell_formula_units_Z 2
_cell_length_a 9.48719(17)
_cell_length_b 12.8846(3)
_cell_length_c 12.0111(3)
_cell_measurement_reflns_used 6489
_cell_measurement_temperature 123
_cell_measurement_theta_max 68.13
_cell_measurement_theta_min 3.43
_cell_volume 1458.93(6)
_computing_cell_refinement 'RAPID AUTO'
_computing_data_collection 'RAPID AUTO (Rigaku, ????)'
_computing_data_reduction 'RAPID AUTO'
_computing_molecular_graphics 'CrystalStructure 4.0'
_computing_publication_material 'CrystalStructure 4.0 (Rigaku, 2010)'
_computing_structure_refinement 'SHELXL97 (Sheldrick, 2008)'
_computing_structure_solution SIR97
_diffrn_ambient_temperature 123
_diffrn_detector_area_resol_mean 5.000
_diffrn_measured_fraction_theta_full 0.993
_diffrn_measured_fraction_theta_max 0.993
_diffrn_measurement_device_type 'Rigaku R-AXIS RAPID'
_diffrn_measurement_method \w
_diffrn_radiation_type 'Cu K\a'
_diffrn_radiation_wavelength 1.54187
_diffrn_reflns_av_R_equivalents 0.0485
_diffrn_reflns_limit_h_max 11
_diffrn_reflns_limit_h_min -11
_diffrn_reflns_limit_k_max 15
_diffrn_reflns_limit_k_min -15
_diffrn_reflns_limit_l_max 14
_diffrn_reflns_limit_l_min -14
_diffrn_reflns_number 15429
_diffrn_reflns_theta_full 68.19
_diffrn_reflns_theta_max 68.19
_diffrn_standards_number 0
_exptl_absorpt_coefficient_mu 1.491
_exptl_absorpt_correction_T_max 0.861
_exptl_absorpt_correction_T_min 0.771
_exptl_absorpt_correction_type multi-scan
_exptl_absorpt_process_details 'ABSCOR (Rigaku, 1995)'
_exptl_crystal_colour yellow
_exptl_crystal_density_diffrn 1.254
_exptl_crystal_density_method 'not measured'
_exptl_crystal_description block
_exptl_crystal_F_000 584.00
_exptl_crystal_size_max 0.300
_exptl_crystal_size_mid 0.200
_exptl_crystal_size_min 0.100
_refine_diff_density_max 0.310
_refine_diff_density_min -0.200
_refine_ls_abs_structure_details 'Flack, H. D. (1983), Acta Cryst. A39, 876-881.  2355 Friedel Pairs'
_refine_ls_abs_structure_Flack 0.016(14)
_refine_ls_extinction_method none
_refine_ls_goodness_of_fit_ref 1.093
_refine_ls_hydrogen_treatment mixed
_refine_ls_number_parameters 364
_refine_ls_number_reflns 5145
_refine_ls_number_restraints 1
_refine_ls_R_factor_gt 0.0422
_refine_ls_shift/su_max 0.001
_refine_ls_structure_factor_coef Fsqd
_refine_ls_weighting_details 'w = 1/[\s^2^(Fo^2^)+(0.0514P)^2^+0.0245P] where P=(Fo^2^+2Fc^2^)/3'
_refine_ls_weighting_scheme calc
_refine_ls_wR_factor_ref 0.1020
_reflns_number_gt 4589
_reflns_number_total 5145
_reflns_threshold_expression F^2^>2.0\s(F^2^)
_cod_data_source_file nchem.1096-s2.cif
_cod_data_source_block 0X04
_cod_original_cell_volume 1458.93(5)
_cod_database_code 1507978

loop_
_symmetry_equiv_pos_site_id
_symmetry_equiv_pos_as_xyz
1 +X,+Y,+Z
2 -X,1/2+Y,-Z

loop_
_atom_site_label
_atom_site_type_symbol
_atom_site_fract_x
_atom_site_fract_y
_atom_site_fract_z
_atom_site_U_iso_or_equiv
_atom_site_adp_type
_atom_site_occupancy
_atom_site_symmetry_multiplicity
_atom_site_calc_flag
_atom_site_refinement_flags
Cl1 Cl 0.53043(7) 0.54957(5) 1.20281(5) 0.04061(18) Uani 1.0 2 d .
O2 O 1.07260(18) 0.57848(13) 0.95453(14) 0.0303(4) Uani 1.0 2 d .
O3 O 0.79557(18) 0.72267(14) 0.65987(12) 0.0296(4) Uani 1.0 2 d .
O4 O 0.89358(19) 0.86777(13) 0.74247(13) 0.0313(4) Uani 1.0 2 d .
O5 O 1.0914(2) 0.96859(14) 0.90990(16) 0.0302(5) Uani 1.0 2 d .
N6 N 0.7413(3) 0.55212(19) 0.84808(16) 0.0349(5) Uani 1.0 2 d .
N7 N 0.9538(2) 0.75245(15) 1.03734(15) 0.0219(5) Uani 1.0 2 d .
N8 N 0.7722(2) 0.63663(18) 0.84827(15) 0.0263(5) Uani 1.0 2 d .
N9 N 1.0738(2) 0.75349(17) 0.97695(16) 0.0232(5) Uani 1.0 2 d .
C10 C 0.6948(3) 0.77190(19) 1.02473(18) 0.0236(6) Uani 1.0 2 d .
C11 C 0.8391(3) 0.78305(19) 0.74816(19) 0.0240(6) Uani 1.0 2 d .
C12 C 1.2356(3) 0.6751(2) 0.85889(18) 0.0248(6) Uani 1.0 2 d .
C13 C 0.5891(3) 0.8477(2) 1.01938(19) 0.0285(6) Uani 1.0 2 d .
C14 C 0.6763(3) 0.6795(2) 1.08147(18) 0.0242(5) Uani 1.0 2 d .
C15 C 0.8387(3) 0.7489(2) 0.54974(19) 0.0288(6) Uani 1.0 2 d .
C16 C 0.9818(3) 0.8199(2) 1.13704(18) 0.0236(5) Uani 1.0 2 d .
C17 C 1.0858(3) 0.77211(19) 1.22722(18) 0.0229(5) Uani 1.0 2 d .
C18 C 0.8258(3) 0.78906(19) 0.96442(18) 0.0230(5) Uani 1.0 2 d .
C19 C 1.2004(3) 0.6241(3) 1.3201(2) 0.0334(6) Uani 1.0 2 d .
C20 C 1.1205(3) 0.66458(19) 0.93485(18) 0.0228(5) Uani 1.0 2 d .
C21 C 1.2979(3) 0.5832(2) 0.8271(2) 0.0315(6) Uani 1.0 2 d .
C22 C 0.7073(3) 0.7870(2) 0.47539(19) 0.0286(6) Uani 1.0 2 d .
C23 C 0.5529(3) 0.6653(2) 1.13122(19) 0.0274(6) Uani 1.0 2 d .
C24 C 1.1074(3) 0.6663(2) 1.23467(19) 0.0284(6) Uani 1.0 2 d .
C25 C 1.4015(3) 0.5855(3) 0.7540(3) 0.0353(7) Uani 1.0 2 d .
C26 C 1.2775(3) 0.7683(2) 0.8154(3) 0.0330(6) Uani 1.0 2 d .
C27 C 1.1580(3) 0.8355(3) 1.3077(2) 0.0342(7) Uani 1.0 2 d .
C28 C 0.7442(3) 0.8085(3) 0.35697(19) 0.0365(7) Uani 1.0 2 d .
C29 C 1.4425(3) 0.6785(3) 0.7123(2) 0.0354(7) Uani 1.0 2 d .
C30 C 0.8109(3) 0.73559(19) 0.85256(18) 0.0238(5) Uani 1.0 2 d .
C31 C 0.4674(3) 0.8312(3) 1.0702(2) 0.0361(7) Uani 1.0 2 d .
C32 C 1.3809(3) 0.7702(3) 0.7422(3) 0.0370(7) Uani 1.0 2 d .
C33 C 0.6443(3) 0.8839(3) 0.5222(3) 0.0376(7) Uani 1.0 2 d .
C34 C 0.9106(3) 0.6519(3) 0.5092(2) 0.0360(7) Uani 1.0 2 d .
C35 C 0.4473(3) 0.7400(3) 1.1266(2) 0.0325(6) Uani 1.0 2 d .
C36 C 1.2721(3) 0.6874(3) 1.3990(3) 0.0369(7) Uani 1.0 2 d .
C37 C 1.0351(3) 0.6190(3) 0.5933(3) 0.0440(8) Uani 1.0 2 d .
C38 C 1.2508(3) 0.7930(3) 1.3941(3) 0.0408(7) Uani 1.0 2 d .
C39 C 0.8097(4) 0.5618(3) 0.4815(3) 0.0485(8) Uani 1.0 2 d .
H5A H 1.041(4) 1.013(4) 0.945(4) 0.077(13) Uiso 1.0 2 d .
H5B H 1.030(4) 0.950(3) 0.844(3) 0.052(10) Uiso 1.0 2 d .
H9 H 1.102(3) 0.817(3) 0.960(2) 0.030(8) Uiso 1.0 2 d .
H13 H 0.6009 0.9108 0.9807 0.0342 Uiso 1.0 2 calc R
H14 H 0.7471 0.6270 1.0860 0.0290 Uiso 1.0 2 calc R
H15 H 0.9098 0.8065 0.5591 0.0345 Uiso 1.0 2 calc R
H16A H 0.8913 0.8337 1.1682 0.0283 Uiso 1.0 2 calc R
H16B H 1.0198 0.8872 1.1141 0.0283 Uiso 1.0 2 calc R
H18 H 0.8360 0.8652 0.9516 0.0276 Uiso 1.0 2 calc R
H19 H 1.2146 0.5511 1.3239 0.0401 Uiso 1.0 2 calc R
H21 H 1.2693 0.5186 0.8555 0.0378 Uiso 1.0 2 calc R
H22 H 0.6341 0.7309 0.4711 0.0343 Uiso 1.0 2 calc R
H24 H 1.0580 0.6218 1.1806 0.0341 Uiso 1.0 2 calc R
H25 H 1.4439 0.5228 0.7329 0.0423 Uiso 1.0 2 calc R
H26 H 1.2352 0.8313 0.8358 0.0397 Uiso 1.0 2 calc R
H27 H 1.1442 0.9085 1.3040 0.0410 Uiso 1.0 2 calc R
H28A H 0.7690 0.7431 0.3222 0.0438 Uiso 1.0 2 calc R
H28B H 0.8249 0.8562 0.3605 0.0438 Uiso 1.0 2 calc R
H28C H 0.6623 0.8397 0.3123 0.0438 Uiso 1.0 2 calc R
H29 H 1.5137 0.6799 0.6626 0.0425 Uiso 1.0 2 calc R
H31 H 0.3964 0.8835 1.0663 0.0434 Uiso 1.0 2 calc R
H32 H 1.4092 0.8344 0.7127 0.0444 Uiso 1.0 2 calc R
H33A H 0.6254 0.8710 0.5995 0.0451 Uiso 1.0 2 calc R
H33B H 0.5555 0.9016 0.4764 0.0451 Uiso 1.0 2 calc R
H33C H 0.7114 0.9415 0.5208 0.0451 Uiso 1.0 2 calc R
H34 H 0.9506 0.6711 0.4385 0.0432 Uiso 1.0 2 calc R
H35 H 0.3634 0.7287 1.1612 0.0390 Uiso 1.0 2 calc R
H36 H 1.3363 0.6583 1.4571 0.0442 Uiso 1.0 2 calc R
H37A H 1.0974 0.6787 0.6117 0.0528 Uiso 1.0 2 calc R
H37B H 1.0885 0.5638 0.5607 0.0528 Uiso 1.0 2 calc R
H37C H 0.9994 0.5933 0.6616 0.0528 Uiso 1.0 2 calc R
H38 H 1.2991 0.8368 1.4494 0.0489 Uiso 1.0 2 calc R
H39A H 0.8609 0.5043 0.4508 0.0582 Uiso 1.0 2 calc R
H39B H 0.7319 0.5841 0.4260 0.0582 Uiso 1.0 2 calc R
H39C H 0.7710 0.5388 0.5496 0.0582 Uiso 1.0 2 calc R

loop_
_atom_site_aniso_label
_atom_site_aniso_U_11
_atom_site_aniso_U_22
_atom_site_aniso_U_33
_atom_site_aniso_U_12
_atom_site_aniso_U_13
_atom_site_aniso_U_23
Cl1 0.0429(4) 0.0393(4) 0.0418(4) -0.0075(4) 0.0140(3) 0.0054(3)
O2 0.0357(10) 0.0251(10) 0.0321(10) -0.0012(8) 0.0125(8) -0.0007(8)
O3 0.0358(10) 0.0371(11) 0.0165(9) -0.0100(8) 0.0062(7) -0.0025(8)
O4 0.0416(11) 0.0308(11) 0.0215(9) -0.0092(9) 0.0041(8) -0.0002(8)
O5 0.0342(11) 0.0261(10) 0.0312(11) 0.0020(8) 0.0077(9) -0.0033(8)
N6 0.0450(14) 0.0298(13) 0.0304(12) -0.0070(12) 0.0061(10) -0.0008(11)
N7 0.0194(10) 0.0287(12) 0.0182(10) 0.0004(9) 0.0047(8) -0.0005(9)
N8 0.0267(11) 0.0365(14) 0.0160(10) 0.0001(10) 0.0036(8) -0.0002(9)
N9 0.0235(11) 0.0244(12) 0.0226(10) -0.0015(9) 0.0072(8) -0.0000(9)
C10 0.0221(12) 0.0301(14) 0.0183(12) 0.0009(10) 0.0007(9) -0.0053(10)
C11 0.0242(13) 0.0284(14) 0.0193(12) -0.0011(11) 0.0015(9) -0.0017(10)
C12 0.0238(12) 0.0293(14) 0.0212(12) -0.0005(11) 0.0022(9) -0.0023(11)
C13 0.0312(14) 0.0298(15) 0.0242(13) 0.0046(12) 0.0014(11) -0.0018(11)
C14 0.0254(12) 0.0262(14) 0.0209(12) 0.0022(11) 0.0028(9) -0.0031(10)
C15 0.0319(14) 0.0387(16) 0.0165(11) -0.0072(12) 0.0060(10) -0.0005(11)
C16 0.0256(13) 0.0277(14) 0.0179(12) 0.0003(11) 0.0046(10) -0.0018(10)
C17 0.0214(12) 0.0297(14) 0.0180(12) -0.0029(10) 0.0039(9) -0.0005(10)
C18 0.0242(13) 0.0267(14) 0.0185(12) 0.0021(11) 0.0040(9) -0.0005(10)
C19 0.0377(15) 0.0314(16) 0.0307(14) 0.0042(12) 0.0017(11) 0.0050(12)
C20 0.0232(12) 0.0254(14) 0.0200(11) -0.0010(11) 0.0026(9) -0.0002(10)
C21 0.0327(15) 0.0311(15) 0.0315(14) 0.0029(12) 0.0075(11) 0.0011(12)
C22 0.0293(13) 0.0353(15) 0.0208(12) -0.0080(12) 0.0014(10) 0.0008(11)
C23 0.0286(13) 0.0310(15) 0.0224(12) -0.0028(12) 0.0020(10) -0.0043(11)
C24 0.0351(14) 0.0260(15) 0.0233(13) -0.0031(12) -0.0008(11) 0.0008(11)
C25 0.0288(15) 0.0397(17) 0.0389(15) 0.0047(12) 0.0111(12) -0.0071(13)
C26 0.0372(16) 0.0290(15) 0.0355(15) -0.0009(12) 0.0151(12) -0.0044(11)
C27 0.0376(16) 0.0322(16) 0.0310(14) -0.0012(12) -0.0042(12) -0.0019(12)
C28 0.0479(17) 0.0381(17) 0.0227(14) -0.0005(13) 0.0007(12) 0.0015(12)
C29 0.0293(14) 0.0507(19) 0.0281(14) -0.0026(14) 0.0117(11) -0.0077(13)
C30 0.0286(13) 0.0215(13) 0.0213(12) -0.0021(11) 0.0024(10) -0.0003(10)
C31 0.0262(14) 0.0464(18) 0.0355(15) 0.0122(13) 0.0021(11) -0.0072(13)
C32 0.0398(16) 0.0341(16) 0.0400(16) -0.0103(13) 0.0169(13) -0.0037(13)
C33 0.0396(17) 0.0402(17) 0.0332(15) 0.0003(13) 0.0051(12) 0.0007(12)
C34 0.0399(16) 0.0459(18) 0.0222(13) 0.0034(13) 0.0037(11) 0.0012(12)
C35 0.0236(13) 0.0455(17) 0.0294(13) 0.0027(13) 0.0075(10) -0.0008(13)
C36 0.0346(15) 0.0448(18) 0.0296(15) 0.0040(13) -0.0036(11) 0.0069(13)
C37 0.0440(18) 0.057(2) 0.0319(15) 0.0084(15) 0.0066(13) 0.0050(14)
C38 0.0398(17) 0.0415(19) 0.0377(16) -0.0055(14) -0.0104(12) -0.0045(13)
C39 0.065(2) 0.0402(19) 0.0388(16) 0.0082(17) -0.0036(14) -0.0021(14)

loop_
_atom_type_symbol
_atom_type_description
_atom_type_scat_dispersion_real
_atom_type_scat_dispersion_imag
_atom_type_scat_source
C C 0.0181 0.0091
;
International Tables for Crystallography
(1992, Vol. C, Tables 4.2.6.8 and 6.1.1.4)
;
H H 0.0000 0.0000
;
International Tables for Crystallography
(1992, Vol. C, Table 6.1.1.4)
;
N N 0.0311 0.0180
;
International Tables for Crystallography
(1992, Vol. C, Tables 4.2.6.8 and 6.1.1.4)
;
O O 0.0492 0.0322
;
International Tables for Crystallography
(1992, Vol. C, Tables 4.2.6.8 and 6.1.1.4)
;
Cl Cl 0.3639 0.7018
;
International Tables for Crystallography
(1992, Vol. C, Tables 4.2.6.8 and 6.1.1.4)
;

loop_
_geom_angle_atom_site_label_1
_geom_angle_atom_site_label_2
_geom_angle_atom_site_label_3
_geom_angle
_geom_angle_publ_flag
C11 O3 C15 119.1(2) yes
N9 N7 C16 109.10(18) yes
N9 N7 C18 110.14(17) yes
C16 N7 C18 110.48(18) yes
N6 N8 C30 177.8(3) yes
N7 N9 C20 120.1(2) yes
C13 C10 C14 119.4(3) yes
C13 C10 C18 119.8(3) yes
C14 C10 C18 120.7(2) yes
O3 C11 O4 124.9(3) yes
O3 C11 C30 111.7(2) yes
O4 C11 C30 123.4(2) yes
C20 C12 C21 116.6(3) yes
C20 C12 C26 124.4(3) yes
C21 C12 C26 118.9(3) yes
C10 C13 C31 120.2(3) yes
C10 C14 C23 118.8(3) yes
O3 C15 C22 108.0(2) yes
O3 C15 C34 106.1(2) yes
C22 C15 C34 116.1(2) yes
N7 C16 C17 112.6(2) yes
C16 C17 C24 121.9(2) yes
C16 C17 C27 119.4(3) yes
C24 C17 C27 118.6(2) yes
N7 C18 C10 109.19(18) yes
N7 C18 C30 111.64(19) yes
C10 C18 C30 111.03(19) yes
C24 C19 C36 120.2(3) yes
O2 C20 N9 123.3(3) yes
O2 C20 C12 120.4(3) yes
N9 C20 C12 116.3(3) yes
C12 C21 C25 120.4(3) yes
C15 C22 C28 110.2(3) yes
C15 C22 C33 112.1(2) yes
C28 C22 C33 109.7(3) yes
Cl1 C23 C14 118.70(19) yes
Cl1 C23 C35 119.0(2) yes
C14 C23 C35 122.3(3) yes
C17 C24 C19 120.9(3) yes
C21 C25 C29 120.0(3) yes
C12 C26 C32 120.5(3) yes
C17 C27 C38 120.5(3) yes
C25 C29 C32 120.4(3) yes
N8 C30 C11 116.7(2) yes
N8 C30 C18 118.3(2) yes
C11 C30 C18 125.0(3) yes
C13 C31 C35 121.0(3) yes
C26 C32 C29 119.9(3) yes
C15 C34 C37 110.9(3) yes
C15 C34 C39 113.7(3) yes
C37 C34 C39 110.8(3) yes
C23 C35 C31 118.2(3) yes
C19 C36 C38 120.0(3) yes
C27 C38 C36 119.9(3) yes
H5A O5 H5B 104(3) no
N7 N9 H9 114.0(19) no
C20 N9 H9 124.9(19) no
C10 C13 H13 119.882 no
C31 C13 H13 119.872 no
C10 C14 H14 120.586 no
C23 C14 H14 120.584 no
O3 C15 H15 108.817 no
C22 C15 H15 108.814 no
C34 C15 H15 108.812 no
N7 C16 H16A 109.079 no
N7 C16 H16B 109.079 no
C17 C16 H16A 109.084 no
C17 C16 H16B 109.082 no
H16A C16 H16B 107.828 no
N7 C18 H18 108.297 no
C10 C18 H18 108.296 no
C30 C18 H18 108.294 no
C24 C19 H19 119.901 no
C36 C19 H19 119.904 no
C12 C21 H21 119.815 no
C25 C21 H21 119.814 no
C15 C22 H22 108.259 no
C28 C22 H22 108.264 no
C33 C22 H22 108.257 no
C17 C24 H24 119.564 no
C19 C24 H24 119.578 no
C21 C25 H25 120.007 no
C29 C25 H25 120.005 no
C12 C26 H26 119.766 no
C32 C26 H26 119.763 no
C17 C27 H27 119.733 no
C38 C27 H27 119.733 no
C22 C28 H28A 109.459 no
C22 C28 H28B 109.472 no
C22 C28 H28C 109.473 no
H28A C28 H28B 109.472 no
H28A C28 H28C 109.473 no
H28B C28 H28C 109.478 no
C25 C29 H29 119.823 no
C32 C29 H29 119.816 no
C13 C31 H31 119.482 no
C35 C31 H31 119.479 no
C26 C32 H32 120.072 no
C29 C32 H32 120.069 no
C22 C33 H33A 109.468 no
C22 C33 H33B 109.473 no
C22 C33 H33C 109.474 no
H33A C33 H33B 109.474 no
H33A C33 H33C 109.463 no
H33B C33 H33C 109.475 no
C15 C34 H34 107.011 no
C37 C34 H34 107.021 no
C39 C34 H34 107.020 no
C23 C35 H35 120.920 no
C31 C35 H35 120.912 no
C19 C36 H36 120.022 no
C38 C36 H36 120.024 no
C34 C37 H37A 109.477 no
C34 C37 H37B 109.470 no
C34 C37 H37C 109.476 no
H37A C37 H37B 109.469 no
H37A C37 H37C 109.468 no
H37B C37 H37C 109.466 no
C27 C38 H38 120.073 no
C36 C38 H38 120.074 no
C34 C39 H39A 109.470 no
C34 C39 H39B 109.477 no
C34 C39 H39C 109.470 no
H39A C39 H39B 109.475 no
H39A C39 H39C 109.469 no
H39B C39 H39C 109.467 no

loop_
_geom_bond_atom_site_label_1
_geom_bond_atom_site_label_2
_geom_bond_distance
_geom_bond_publ_flag
Cl1 C23 1.747(3) yes
O2 C20 1.232(3) yes
O3 C11 1.342(3) yes
O3 C15 1.467(3) yes
O4 C11 1.213(3) yes
N6 N8 1.127(4) yes
N7 N9 1.417(3) yes
N7 C16 1.479(3) yes
N7 C18 1.492(3) yes
N8 C30 1.326(4) yes
N9 C20 1.347(4) yes
C10 C13 1.396(4) yes
C10 C14 1.393(4) yes
C10 C18 1.523(4) yes
C11 C30 1.447(4) yes
C12 C20 1.505(4) yes
C12 C21 1.396(4) yes
C12 C26 1.385(4) yes
C13 C31 1.382(4) yes
C14 C23 1.385(4) yes
C15 C22 1.531(4) yes
C15 C34 1.530(4) yes
C16 C17 1.512(3) yes
C17 C24 1.380(4) yes
C17 C27 1.387(4) yes
C18 C30 1.502(4) yes
C19 C24 1.387(4) yes
C19 C36 1.372(4) yes
C21 C25 1.390(4) yes
C22 C28 1.528(4) yes
C22 C33 1.518(4) yes
C23 C35 1.385(4) yes
C25 C29 1.371(4) yes
C26 C32 1.390(4) yes
C27 C38 1.395(4) yes
C29 C32 1.384(4) yes
C31 C35 1.380(4) yes
C34 C37 1.525(4) yes
C34 C39 1.518(5) yes
C36 C38 1.376(5) yes
O5 H5A 0.88(4) no
O5 H5B 0.96(3) no
N9 H9 0.89(3) no
C13 H13 0.950 no
C14 H14 0.950 no
C15 H15 1.000 no
C16 H16A 0.990 no
C16 H16B 0.990 no
C18 H18 1.000 no
C19 H19 0.950 no
C21 H21 0.950 no
C22 H22 1.000 no
C24 H24 0.950 no
C25 H25 0.950 no
C26 H26 0.950 no
C27 H27 0.950 no
C28 H28A 0.980 no
C28 H28B 0.980 no
C28 H28C 0.980 no
C29 H29 0.950 no
C31 H31 0.950 no
C32 H32 0.950 no
C33 H33A 0.980 no
C33 H33B 0.980 no
C33 H33C 0.980 no
C34 H34 1.000 no
C35 H35 0.950 no
C36 H36 0.950 no
C37 H37A 0.980 no
C37 H37B 0.980 no
C37 H37C 0.980 no
C38 H38 0.950 no
C39 H39A 0.980 no
C39 H39B 0.980 no
C39 H39C 0.980 no

loop_
_geom_contact_atom_site_label_1
_geom_contact_atom_site_label_2
_geom_contact_distance
_geom_contact_publ_flag
_geom_contact_site_symmetry_2
O2 N6 3.275(3) no .
O2 N7 2.745(3) no .
O2 N8 3.082(3) no .
O2 C18 3.595(3) no .
O2 C21 2.766(4) no .
O2 C24 3.530(3) no .
O2 C30 3.329(3) no .
O3 N6 3.235(3) no .
O3 N8 2.552(3) no .
O3 C33 2.928(4) no .
O3 C37 2.828(4) no .
O3 C39 2.995(4) no .
O4 N8 3.484(3) no .
O4 N9 3.456(3) no .
O4 C15 2.776(3) no .
O4 C18 2.989(3) no .
O4 C33 3.351(3) no .
N6 C10 3.595(4) no .
N6 C11 3.377(4) no .
N6 C14 3.364(4) no .
N6 C18 3.415(4) no .
N7 N8 3.078(3) no .
N7 C11 3.543(3) no .
N7 C14 2.899(4) no .
N7 C24 2.864(3) no .
N8 N9 3.443(3) no .
N8 C10 2.901(4) no .
N8 C14 3.090(3) no .
N8 C20 3.371(3) no .
N9 C11 3.359(3) no .
N9 C17 3.005(3) no .
N9 C24 3.275(3) no .
N9 C26 2.894(4) no .
N9 C30 2.770(3) no .
C10 C16 2.965(4) no .
C10 C35 2.797(4) no .
C11 C22 3.373(4) no .
C11 C33 3.368(4) no .
C11 C34 3.463(4) no .
C11 C37 3.488(4) no .
C12 C29 2.781(4) no .
C12 C37 3.599(4) no .
C13 C23 2.747(4) no .
C13 C30 3.387(4) no .
C14 C16 3.418(4) no .
C14 C30 3.240(4) no .
C14 C31 2.777(4) no .
C16 C20 3.515(4) no .
C17 C36 2.785(4) no .
C18 C20 3.278(4) no .
C19 C27 2.756(4) no .
C20 C30 3.129(4) no .
C21 C32 2.766(4) no .
C21 C37 3.569(4) no .
C22 C39 3.059(4) no .
C24 C38 2.756(4) no .
C25 C26 2.769(4) no .
C28 C34 3.043(4) no .
C28 C39 3.538(4) no .
O2 O5 2.765(3) no 2_747
O2 C16 3.528(3) no 2_747
O3 C29 3.523(4) no 1_455
O4 O5 2.899(3) no .
O4 C19 3.480(4) no 2_757
O5 O2 2.765(3) no 2_757
O5 O4 2.899(3) no .
O5 N6 3.330(3) no 2_757
O5 N7 3.500(3) no .
O5 N9 2.896(3) no .
O5 C14 3.493(3) no 2_757
O5 C16 3.582(3) no .
O5 C18 3.535(3) no .
O5 C24 3.511(3) no 2_757
O5 C26 3.394(4) no .
N6 O5 3.330(3) no 2_747
N6 C25 3.323(4) no 1_455
N6 C27 3.550(4) no 2_747
N6 C29 3.508(4) no 1_455
N7 O5 3.500(3) no .
N8 C29 3.405(3) no 1_455
N9 O5 2.896(3) no .
C14 O5 3.493(3) no 2_747
C16 O2 3.528(3) no 2_757
C16 O5 3.582(3) no .
C18 O5 3.535(3) no .
C19 O4 3.480(4) no 2_747
C23 C28 3.597(4) no 1_556
C24 O5 3.511(3) no 2_747
C25 N6 3.323(4) no 1_655
C26 O5 3.394(4) no .
C26 C31 3.469(4) no 1_655
C27 N6 3.550(4) no 2_757
C28 C23 3.597(4) no 1_554
C29 O3 3.523(4) no 1_655
C29 N6 3.508(4) no 1_655
C29 N8 3.405(3) no 1_655
C31 C26 3.469(4) no 1_455
C36 C37 3.529(4) no 1_556
C37 C36 3.529(4) no 1_554
Cl1 H14 2.8000 no .
Cl1 H35 2.8127 no .
O2 H9 3.08(3) no .
O2 H21 2.4473 no .
O2 H24 2.7905 no .
O2 H37C 3.5136 no .
O3 H22 2.5917 no .
O3 H33A 2.5533 no .
O3 H33C 3.3288 no .
O3 H34 3.2485 no .
O3 H37A 3.0379 no .
O3 H37C 2.5511 no .
O3 H39B 3.3263 no .
O3 H39C 2.7109 no .
O4 H9 3.16(3) no .
O4 H15 2.3611 no .
O4 H18 2.6305 no .
O4 H26 3.3418 no .
O4 H33A 2.9055 no .
O4 H33C 3.1537 no .
O4 H37A 3.5813 no .
N6 H14 3.0106 no .
N6 H37C 3.5382 no .
N7 H14 2.6557 no .
N7 H24 2.5278 no .
N8 H14 2.8940 no .
N8 H18 3.2275 no .
N8 H37C 3.3268 no .
N9 H16A 3.1992 no .
N9 H16B 2.4763 no .
N9 H18 2.6648 no .
N9 H24 2.9945 no .
N9 H26 2.6088 no .
C10 H16A 2.5212 no .
C10 H16B 3.4818 no .
C10 H31 3.2632 no .
C11 H9 3.38(3) no .
C11 H15 2.4578 no .
C11 H18 2.6668 no .
C11 H33A 2.7868 no .
C11 H33C 3.5145 no .
C11 H37A 3.3773 no .
C11 H37C 3.1185 no .
C12 H9 2.60(3) no .
C12 H25 3.2738 no .
C12 H32 3.2650 no .
C12 H37A 3.1086 no .
C12 H37C 3.2484 no .
C13 H14 3.2713 no .
C13 H16A 3.2082 no .
C13 H18 2.5743 no .
C13 H35 3.2648 no .
C14 H13 3.2667 no .
C14 H16A 2.9527 no .
C14 H18 3.3148 no .
C14 H35 3.2823 no .
C15 H28A 2.7399 no .
C15 H28B 2.6516 no .
C15 H28C 3.3512 no .
C15 H33A 2.6827 no .
C15 H33B 3.3662 no .
C15 H33C 2.7646 no .
C15 H37A 2.6432 no .
C15 H37B 3.3546 no .
C15 H37C 2.7732 no .
C15 H39A 3.3834 no .
C15 H39B 2.7219 no .
C15 H39C 2.7823 no .
C16 H9 2.52(3) no .
C16 H14 3.3467 no .
C16 H18 2.5535 no .
C16 H24 2.6885 no .
C16 H27 2.6472 no .
C17 H9 3.28(3) no .
C17 H19 3.2604 no .
C17 H38 3.2712 no .
C18 H9 2.65(3) no .
C18 H13 2.6728 no .
C18 H14 2.7003 no .
C18 H16A 2.5227 no .
C18 H16B 2.7340 no .
C19 H38 3.2371 no .
C20 H21 2.5956 no .
C20 H24 3.1243 no .
C20 H26 2.7392 no .
C20 H37C 3.4764 no .
C21 H26 3.2560 no .
C21 H29 3.2492 no .
C21 H37A 3.2740 no .
C21 H37B 3.5801 no .
C21 H37C 3.2742 no .
C22 H34 2.8256 no .
C22 H39B 2.6973 no .
C22 H39C 3.3568 no .
C23 H31 3.2333 no .
C24 H16A 3.0219 no .
C24 H16B 3.2589 no .
C24 H27 3.2392 no .
C24 H36 3.2495 no .
C25 H32 3.2468 no .
C25 H37A 3.4024 no .
C25 H37B 3.5687 no .
C26 H9 2.61(3) no .
C26 H21 3.2547 no .
C26 H29 3.2578 no .
C26 H37A 3.0500 no .
C27 H16A 2.8743 no .
C27 H16B 2.6245 no .
C27 H24 3.2391 no .
C27 H36 3.2576 no .
C28 H15 2.7397 no .
C28 H33A 3.3381 no .
C28 H33B 2.6981 no .
C28 H33C 2.6542 no .
C28 H34 2.7374 no .
C28 H39B 3.0131 no .
C29 H21 3.2464 no .
C29 H26 3.2566 no .
C29 H37A 3.3604 no .
C30 H9 3.09(3) no .
C30 H13 3.4816 no .
C30 H14 3.2501 no .
C30 H37C 3.5690 no .
C32 H25 3.2482 no .
C32 H37A 3.1837 no .
C33 H15 2.6987 no .
C33 H28A 3.3309 no .
C33 H28B 2.7536 no .
C33 H28C 2.6082 no .
C34 H22 2.8036 no .
C34 H28A 2.7493 no .
C34 H28B 3.2347 no .
C35 H13 3.2582 no .
C35 H14 3.2801 no .
C36 H24 3.2446 no .
C36 H27 3.2531 no .
C37 H15 2.7034 no .
C37 H39A 2.6851 no .
C37 H39B 3.3492 no .
C37 H39C 2.7064 no .
C38 H19 3.2366 no .
C39 H15 3.3929 no .
C39 H22 2.7370 no .
C39 H28A 3.0172 no .
C39 H37A 3.3478 no .
C39 H37B 2.7092 no .
C39 H37C 2.6858 no .
H9 H16A 3.3796 no .
H9 H16B 2.2780 no .
H9 H18 2.5891 no .
H9 H26 2.0685 no .
H13 H16A 3.5005 no .
H13 H18 2.3696 no .
H13 H31 2.3227 no .
H14 H16A 3.1042 no .
H14 H24 3.0397 no .
H15 H22 2.8782 no .
H15 H28A 3.1133 no .
H15 H28B 2.5140 no .
H15 H28C 3.5946 no .
H15 H33A 2.9155 no .
H15 H33C 2.5665 no .
H15 H34 2.3271 no .
H15 H37A 2.4547 no .
H15 H37B 3.5558 no .
H15 H37C 3.0901 no .
H16A H18 2.6261 no .
H16A H24 3.1510 no .
H16A H27 2.9102 no .
H16B H18 2.4825 no .
H16B H24 3.5210 no .
H16B H27 2.4636 no .
H19 H24 2.3291 no .
H19 H36 2.3207 no .
H21 H25 2.3374 no .
H21 H37C 3.4008 no .
H22 H28A 2.3193 no .
H22 H28B 2.8623 no .
H22 H28C 2.4061 no .
H22 H33A 2.3811 no .
H22 H33B 2.3250 no .
H22 H33C 2.8566 no .
H22 H34 3.1664 no .
H22 H39B 2.2015 no .
H22 H39C 2.9029 no .
H25 H29 2.3189 no .
H26 H32 2.3372 no .
H26 H37A 3.4693 no .
H27 H38 2.3425 no .
H28A H33B 3.5421 no .
H28A H33C 3.5798 no .
H28A H34 2.2887 no .
H28A H39A 3.5094 no .
H28A H39B 2.4447 no .
H28B H33B 3.1008 no .
H28B H33C 2.5574 no .
H28B H34 2.7817 no .
H28C H33A 3.5293 no .
H28C H33B 2.4486 no .
H28C H33C 2.8190 no .
H28C H39B 3.5977 no .
H29 H32 2.3327 no .
H31 H35 2.3360 no .
H34 H37A 2.3720 no .
H34 H37B 2.3124 no .
H34 H37C 2.8506 no .
H34 H39A 2.3227 no .
H34 H39B 2.3479 no .
H34 H39C 2.8464 no .
H36 H38 2.3274 no .
H37A H39A 3.5837 no .
H37A H39C 3.5880 no .
H37B H39A 2.5206 no .
H37B H39B 3.5919 no .
H37B H39C 3.0176 no .
H37C H39A 2.9507 no .
H37C H39B 3.5850 no .
H37C H39C 2.5183 no .
Cl1 H13 2.9978 no 2_647
Cl1 H19 3.4749 no 1_455
Cl1 H28A 3.5598 no 1_556
Cl1 H32 2.9854 no 2_747
Cl1 H39B 3.1441 no 1_556
O2 H5A 1.91(4) no 2_747
O2 H5B 3.17(4) no 2_747
O2 H16A 3.5135 no 2_747
O2 H16B 2.7131 no 2_747
O2 H18 3.0579 no 2_747
O3 H29 2.7344 no 1_455
O4 H5A 3.26(4) no .
O4 H5B 1.98(3) no .
O4 H19 2.6616 no 2_757
O4 H24 3.4178 no 2_757
O5 H9 2.05(3) no .
O5 H14 2.5496 no 2_757
O5 H16B 2.8195 no .
O5 H18 2.8576 no .
O5 H24 2.5958 no 2_757
O5 H26 2.4607 no .
O5 H31 3.4477 no 1_655
N6 H5A 3.09(4) no 2_747
N6 H16B 3.1026 no 2_747
N6 H25 3.0243 no 1_455
N6 H27 2.8961 no 2_747
N6 H29 3.3556 no 1_455
N6 H31 2.7903 no 2_647
N7 H5A 3.09(5) no 2_747
N7 H5B 3.58(4) no .
N8 H5A 3.30(4) no 2_747
N8 H25 3.5785 no 1_455
N8 H27 3.5975 no 2_747
N8 H29 3.1736 no 1_455
N9 H5A 3.38(5) no .
N9 H5A 3.45(5) no 2_747
N9 H5B 3.00(4) no .
N9 H31 3.5485 no 1_655
N9 H35 3.3439 no 1_655
C10 H21 3.4901 no 2_757
C10 H28A 3.5822 no 1_556
C11 H5B 2.96(4) no .
C11 H19 3.5829 no 2_757
C11 H29 3.4118 no 1_455
C13 H21 2.9085 no 2_757
C13 H28C 3.5104 no 1_556
C14 H5A 3.47(4) no 2_747
C14 H28A 3.0389 no 1_556
C14 H28C 3.4715 no 1_556
C16 H5A 3.49(4) no .
C16 H21 3.5048 no 2_757
C16 H28A 3.3172 no 1_556
C16 H28B 3.2452 no 1_556
C17 H28A 3.3530 no 1_556
C17 H28B 3.2792 no 1_556
C17 H34 3.2419 no 1_556
C17 H35 2.8886 no 1_655
C18 H5A 3.56(4) no .
C18 H5B 3.29(4) no .
C19 H5B 3.56(4) no 2_747
C19 H33C 3.0863 no 2_747
C19 H34 2.9608 no 1_556
C19 H35 2.9175 no 1_655
C19 H37B 3.2818 no 1_556
C20 H5A 2.96(4) no 2_747
C20 H35 3.4605 no 1_655
C21 H13 3.2692 no 2_747
C21 H28C 3.5955 no 2_746
C22 H29 3.3560 no 1_455
C23 H28A 3.0684 no 1_556
C23 H28C 3.2168 no 1_556
C24 H5A 3.13(4) no 2_747
C24 H5B 3.17(4) no 2_747
C24 H34 3.0050 no 1_556
C24 H35 2.7934 no 1_655
C25 H28C 3.3050 no 2_746
C26 H5B 3.36(4) no .
C26 H31 3.4345 no 1_655
C27 H28B 3.3027 no 1_556
C27 H34 3.3941 no 1_556
C27 H35 3.0915 no 1_655
C27 H39C 3.1608 no 2_757
C28 H16A 2.8122 no 1_554
C28 H25 3.3969 no 2_756
C29 H33A 3.3945 no 1_655
C29 H36 3.1279 no 1_554
C30 H5B 3.47(4) no .
C30 H29 3.4968 no 1_455
C31 H9 3.58(3) no 1_455
C31 H21 3.5165 no 2_757
C31 H25 3.4560 no 2_757
C31 H26 3.3740 no 1_455
C31 H28C 3.2675 no 1_556
C32 H33A 3.3007 no 1_655
C33 H19 3.0494 no 2_757
C33 H25 3.5655 no 2_756
C33 H29 3.4286 no 1_455
C33 H32 3.4301 no 1_455
C33 H36 3.5480 no 2_757
C33 H38 3.3485 no 1_454
C35 H28C 3.1248 no 1_556
C36 H22 3.4920 no 1_656
C36 H33C 3.3091 no 2_747
C36 H34 3.1457 no 1_556
C36 H35 3.1226 no 1_655
C36 H37A 3.1986 no 1_556
C36 H37B 3.1771 no 1_556
C37 H27 3.4983 no 2_747
C37 H36 3.4857 no 1_554
C38 H33B 3.2635 no 1_656
C38 H34 3.3467 no 1_556
C38 H35 3.2132 no 1_655
C38 H37A 3.4592 no 1_556
C38 H39A 3.5280 no 2_757
C38 H39C 3.2504 no 2_757
C39 H27 3.2366 no 2_747
C39 H38 3.2171 no 2_747
H5A O2 1.91(4) no 2_757
H5A O4 3.26(4) no .
H5A N6 3.09(4) no 2_757
H5A N7 3.09(5) no 2_757
H5A N8 3.30(4) no 2_757
H5A N9 3.38(5) no .
H5A N9 3.45(5) no 2_757
H5A C14 3.47(4) no 2_757
H5A C16 3.49(4) no .
H5A C18 3.56(4) no .
H5A C20 2.96(4) no 2_757
H5A C24 3.13(4) no 2_757
H5A H9 2.60(6) no .
H5A H14 2.5479 no 2_757
H5A H16B 2.6298 no .
H5A H18 2.7314 no .
H5A H24 2.1861 no 2_757
H5A H26 3.3370 no .
H5B O2 3.17(4) no 2_757
H5B O4 1.98(3) no .
H5B N7 3.58(4) no .
H5B N9 3.00(4) no .
H5B C11 2.96(4) no .
H5B C18 3.29(4) no .
H5B C19 3.56(4) no 2_757
H5B C24 3.17(4) no 2_757
H5B C26 3.36(4) no .
H5B C30 3.47(4) no .
H5B H9 2.27(5) no .
H5B H14 3.1561 no 2_757
H5B H16B 3.3615 no .
H5B H18 2.6103 no .
H5B H19 3.1724 no 2_757
H5B H24 2.3665 no 2_757
H5B H26 2.4890 no .
H9 O5 2.05(3) no .
H9 C31 3.58(3) no 1_655
H9 H5A 2.60(6) no .
H9 H5B 2.27(5) no .
H9 H31 3.0649 no 1_655
H9 H35 3.4565 no 1_655
H13 Cl1 2.9978 no 2_657
H13 C21 3.2692 no 2_757
H13 H21 2.6025 no 2_757
H14 O5 2.5496 no 2_747
H14 H5A 2.5479 no 2_747
H14 H5B 3.1561 no 2_747
H14 H28A 3.1935 no 1_556
H15 H39A 3.3620 no 2_756
H16A O2 3.5135 no 2_757
H16A C28 2.8122 no 1_556
H16A H21 2.8246 no 2_757
H16A H28A 2.5715 no 1_556
H16A H28B 2.4784 no 1_556
H16A H28C 2.9276 no 1_556
H16B O2 2.7131 no 2_757
H16B O5 2.8195 no .
H16B N6 3.1026 no 2_757
H16B H5A 2.6298 no .
H16B H5B 3.3615 no .
H16B H21 3.2786 no 2_757
H18 O2 3.0579 no 2_757
H18 O5 2.8576 no .
H18 H5A 2.7314 no .
H18 H5B 2.6103 no .
H18 H21 3.2845 no 2_757
H19 Cl1 3.4749 no 1_655
H19 O4 2.6616 no 2_747
H19 C11 3.5829 no 2_747
H19 C33 3.0494 no 2_747
H19 H5B 3.1724 no 2_747
H19 H33A 2.8679 no 2_747
H19 H33C 2.3817 no 2_747
H19 H34 3.3664 no 1_556
H19 H35 3.4158 no 1_655
H19 H37B 3.2107 no 1_556
H21 C10 3.4901 no 2_747
H21 C13 2.9085 no 2_747
H21 C16 3.5048 no 2_747
H21 C31 3.5165 no 2_747
H21 H13 2.6025 no 2_747
H21 H16A 2.8246 no 2_747
H21 H16B 3.2786 no 2_747
H21 H18 3.2845 no 2_747
H21 H28B 3.3742 no 2_746
H21 H28C 3.1772 no 2_746
H22 C36 3.4920 no 1_454
H22 H29 2.7595 no 1_455
H22 H36 2.9629 no 1_454
H22 H38 3.4414 no 1_454
H24 O4 3.4178 no 2_747
H24 O5 2.5958 no 2_747
H24 H5A 2.1861 no 2_747
H24 H5B 2.3665 no 2_747
H24 H34 3.4274 no 1_556
H24 H35 3.2402 no 1_655
H25 N6 3.0243 no 1_655
H25 N8 3.5785 no 1_655
H25 C28 3.3969 no 2_746
H25 C31 3.4560 no 2_747
H25 C33 3.5655 no 2_746
H25 H28B 3.4234 no 2_746
H25 H28C 2.5978 no 2_746
H25 H31 3.2417 no 2_747
H25 H33B 2.9603 no 2_746
H25 H33C 3.3972 no 2_746
H26 O5 2.4607 no .
H26 C31 3.3740 no 1_655
H26 H5A 3.3370 no .
H26 H5B 2.4890 no .
H26 H31 3.0830 no 1_655
H27 N6 2.8961 no 2_757
H27 N8 3.5975 no 2_757
H27 C37 3.4983 no 2_757
H27 C39 3.2366 no 2_757
H27 H28B 3.2478 no 1_556
H27 H37B 3.5106 no 2_757
H27 H37C 2.7964 no 2_757
H27 H39A 3.1977 no 2_757
H27 H39C 2.4973 no 2_757
H28A Cl1 3.5598 no 1_554
H28A C10 3.5822 no 1_554
H28A C14 3.0389 no 1_554
H28A C16 3.3172 no 1_554
H28A C17 3.3530 no 1_554
H28A C23 3.0684 no 1_554
H28A H14 3.1935 no 1_554
H28A H16A 2.5715 no 1_554
H28B C16 3.2452 no 1_554
H28B C17 3.2792 no 1_554
H28B C27 3.3027 no 1_554
H28B H16A 2.4784 no 1_554
H28B H21 3.3742 no 2_756
H28B H25 3.4234 no 2_756
H28B H27 3.2478 no 1_554
H28B H37B 2.9239 no 2_756
H28B H37C 3.5039 no 2_756
H28C C13 3.5104 no 1_554
H28C C14 3.4715 no 1_554
H28C C21 3.5955 no 2_756
H28C C23 3.2168 no 1_554
H28C C25 3.3050 no 2_756
H28C C31 3.2675 no 1_554
H28C C35 3.1248 no 1_554
H28C H16A 2.9276 no 1_554
H28C H21 3.1772 no 2_756
H28C H25 2.5978 no 2_756
H28C H35 3.4961 no 1_554
H29 O3 2.7344 no 1_655
H29 N6 3.3556 no 1_655
H29 N8 3.1736 no 1_655
H29 C11 3.4118 no 1_655
H29 C22 3.3560 no 1_655
H29 C30 3.4968 no 1_655
H29 C33 3.4286 no 1_655
H29 H22 2.7595 no 1_655
H29 H33A 2.8174 no 1_655
H29 H36 2.8403 no 1_554
H29 H39C 3.4420 no 1_655
H31 O5 3.4477 no 1_455
H31 N6 2.7903 no 2_657
H31 N9 3.5485 no 1_455
H31 C26 3.4345 no 1_455
H31 H9 3.0649 no 1_455
H31 H25 3.2417 no 2_757
H31 H26 3.0830 no 1_455
H32 Cl1 2.9854 no 2_757
H32 C33 3.4301 no 1_655
H32 H33A 2.6273 no 1_655
H32 H33B 3.4079 no 1_655
H32 H38 3.2173 no 1_554
H33A C29 3.3945 no 1_455
H33A C32 3.3007 no 1_455
H33A H19 2.8679 no 2_757
H33A H29 2.8174 no 1_455
H33A H32 2.6273 no 1_455
H33A H38 3.4309 no 1_454
H33B C38 3.2635 no 1_454
H33B H25 2.9603 no 2_756
H33B H32 3.4079 no 1_455
H33B H36 3.5282 no 2_757
H33B H38 2.5571 no 1_454
H33B H39C 3.5499 no 2_656
H33C C19 3.0863 no 2_757
H33C C36 3.3091 no 2_757
H33C H19 2.3817 no 2_757
H33C H25 3.3972 no 2_756
H33C H36 2.8464 no 2_757
H33C H37B 2.7310 no 2_756
H34 C17 3.2419 no 1_554
H34 C19 2.9608 no 1_554
H34 C24 3.0050 no 1_554
H34 C27 3.3941 no 1_554
H34 C36 3.1457 no 1_554
H34 C38 3.3467 no 1_554
H34 H19 3.3664 no 1_554
H34 H24 3.4274 no 1_554
H35 N9 3.3439 no 1_455
H35 C17 2.8886 no 1_455
H35 C19 2.9175 no 1_455
H35 C20 3.4605 no 1_455
H35 C24 2.7934 no 1_455
H35 C27 3.0915 no 1_455
H35 C36 3.1226 no 1_455
H35 C38 3.2132 no 1_455
H35 H9 3.4565 no 1_455
H35 H19 3.4158 no 1_455
H35 H24 3.2402 no 1_455
H35 H28C 3.4961 no 1_556
H36 C29 3.1279 no 1_556
H36 C33 3.5480 no 2_747
H36 C37 3.4857 no 1_556
H36 H22 2.9629 no 1_656
H36 H29 2.8403 no 1_556
H36 H33B 3.5282 no 2_747
H36 H33C 2.8464 no 2_747
H36 H37A 3.0982 no 1_556
H36 H37B 3.0353 no 1_556
H37A C36 3.1986 no 1_554
H37A C38 3.4592 no 1_554
H37A H36 3.0982 no 1_554
H37A H38 3.5282 no 1_554
H37B C19 3.2818 no 1_554
H37B C36 3.1771 no 1_554
H37B H19 3.2107 no 1_554
H37B H27 3.5106 no 2_747
H37B H28B 2.9239 no 2_746
H37B H33C 2.7310 no 2_746
H37B H36 3.0353 no 1_554
H37C H27 2.7964 no 2_747
H37C H28B 3.5039 no 2_746
H38 C33 3.3485 no 1_656
H38 C39 3.2171 no 2_757
H38 H22 3.4414 no 1_656
H38 H32 3.2173 no 1_556
H38 H33A 3.4309 no 1_656
H38 H33B 2.5571 no 1_656
H38 H37A 3.5282 no 1_556
H38 H39A 2.9672 no 2_757
H38 H39B 3.5464 no 2_757
H38 H39C 2.6868 no 2_757
H39A C38 3.5280 no 2_747
H39A H15 3.3620 no 2_746
H39A H27 3.1977 no 2_747
H39A H38 2.9672 no 2_747
H39B Cl1 3.1441 no 1_554
H39B H38 3.5464 no 2_747
H39C C27 3.1608 no 2_747
H39C C38 3.2504 no 2_747
H39C H27 2.4973 no 2_747
H39C H29 3.4420 no 1_455
H39C H33B 3.5499 no 2_646
H39C H38 2.6868 no 2_747

loop_
_geom_hbond_atom_site_label_D
_geom_hbond_atom_site_label_H
_geom_hbond_atom_site_label_A
_geom_hbond_site_symmetry_A
_geom_hbond_distance_DA
_geom_hbond_distance_DH
_geom_hbond_distance_HA
_geom_hbond_angle_DHA
_geom_hbond_publ_flag
O5 H5A O2 2_757 2.765(3) 0.882 1.91(4) 164(4) no
O5 H5B O4 . 2.899(3) 0.961 1.98(3) 159(3) no
N9 H9 O5 . 2.896(3) 0.887 2.05(3) 160(3) no
N9 H9 N7 . 1.417(3) 0.887 1.95(3) 41.5(14) no

loop_
_geom_torsion_atom_site_label_1
_geom_torsion_atom_site_label_2
_geom_torsion_atom_site_label_3
_geom_torsion_atom_site_label_4
_geom_torsion
_geom_torsion_publ_flag
C11 O3 C15 C22 -109.9(2) no
C11 O3 C15 C34 125.0(2) no
C15 O3 C11 O4 12.2(4) no
C15 O3 C11 C30 -168.80(17) no
N9 N7 C16 C17 -73.2(3) no
C16 N7 N9 C20 137.48(18) no
N9 N7 C18 C10 171.50(16) no
N9 N7 C18 C30 48.3(3) no
C18 N7 N9 C20 -101.1(2) no
C16 N7 C18 C10 -67.9(3) no
C16 N7 C18 C30 168.94(17) no
C18 N7 C16 C17 165.62(17) no
N7 N9 C20 O2 -7.1(3) no
N7 N9 C20 C12 171.91(15) no
C13 C10 C14 C23 0.0(3) no
C14 C10 C13 C31 0.2(4) no
C13 C10 C18 N7 138.9(2) no
C13 C10 C18 C30 -97.6(3) no
C18 C10 C13 C31 177.54(18) no
C14 C10 C18 N7 -43.7(3) no
C14 C10 C18 C30 79.8(3) no
C18 C10 C14 C23 -177.33(17) no
O3 C11 C30 N8 11.5(3) no
O3 C11 C30 C18 -170.17(18) no
O4 C11 C30 N8 -169.5(2) no
O4 C11 C30 C18 8.9(4) no
C20 C12 C21 C25 177.77(17) no
C21 C12 C20 O2 -9.3(3) no
C21 C12 C20 N9 171.65(18) no
C20 C12 C26 C32 -177.38(18) no
C26 C12 C20 O2 167.5(2) no
C26 C12 C20 N9 -11.5(3) no
C21 C12 C26 C32 -0.6(4) no
C26 C12 C21 C25 0.8(4) no
C10 C13 C31 C35 -0.3(4) no
C10 C14 C23 Cl1 -179.72(17) no
C10 C14 C23 C35 -0.1(4) no
O3 C15 C22 C28 -176.13(17) no
O3 C15 C22 C33 61.4(3) no
O3 C15 C34 C37 -57.2(3) no
O3 C15 C34 C39 68.5(3) no
C22 C15 C34 C37 -177.14(19) no
C22 C15 C34 C39 -51.5(3) no
C34 C15 C22 C28 -57.2(3) no
C34 C15 C22 C33 -179.6(2) no
N7 C16 C17 C24 -23.4(3) no
N7 C16 C17 C27 159.19(18) no
C16 C17 C24 C19 -178.1(2) no
C16 C17 C27 C38 177.7(2) no
C24 C17 C27 C38 0.2(4) no
C27 C17 C24 C19 -0.7(4) no
N7 C18 C30 N8 72.1(3) no
N7 C18 C30 C11 -106.3(3) no
C10 C18 C30 N8 -50.0(3) no
C10 C18 C30 C11 131.6(2) no
C24 C19 C36 C38 0.6(4) no
C36 C19 C24 C17 0.3(4) no
C12 C21 C25 C29 -0.3(4) no
Cl1 C23 C35 C31 179.59(15) no
C14 C23 C35 C31 -0.1(4) no
C21 C25 C29 C32 -0.3(4) no
C12 C26 C32 C29 0.0(4) no
C17 C27 C38 C36 0.6(4) no
C25 C29 C32 C26 0.4(4) no
C13 C31 C35 C23 0.3(4) no
C19 C36 C38 C27 -1.0(5) no
